data_7126190
loop_
_publ_author_name
'Ishi-I, Tsutomu'
'Tanaka, Honoka'
'Park, In Seob'
'Yasuda, Takuma'
'Kato, Shin-Ichiro'
'Ito, Mitsunori'
'Hiyoshi, Hidetaka'
'Matsumoto, Taisuke'

_publ_section_title
;
 White-light emission from a pyrimidine-carbazole conjugate with tunable
 phosphorescence-fluorescence dual emission and multicolor emission
 switching.
;
_journal_issue 29
_journal_name_full 'Chemical communications (Cambridge, England)'
_journal_page_first 4051
_journal_page_last 4054
_journal_paper_doi 10.1039/d0cc00251h
_journal_volume 56
_journal_year 2020
_chemical_formula_moiety 'C28 H17 Cl2 N3'
_chemical_formula_sum 'C28 H17 Cl2 N3'
_chemical_formula_weight 466.37
_space_group_crystal_system monoclinic
_space_group_IT_number 14
_space_group_name_Hall '-P 2yn'
_space_group_name_H-M_alt 'P 1 21/n 1'
_atom_sites_solution_hydrogens geom
_atom_sites_solution_primary direct
_atom_sites_solution_secondary difmap
_audit_update_record
;
2020-01-06 deposited with the CCDC.	2020-03-10 downloaded from the CCDC.
;
_cell_angle_alpha 90.0000
_cell_angle_beta 94.464(14)
_cell_angle_gamma 90.0000
_cell_formula_units_Z 4
_cell_length_a 5.421(3)
_cell_length_b 15.895(10)
_cell_length_c 24.997(16)
_cell_measurement_reflns_used 8079
_cell_measurement_temperature 123
_cell_measurement_theta_max 30.57
_cell_measurement_theta_min 2.45
_cell_volume 2147(2)
_computing_cell_refinement CrystalClear
_computing_data_collection 'CrystalClear (Rigaku Inc., 2008)'
_computing_data_reduction CrystalClear
_computing_molecular_graphics 'CrystalStructure 4.2.4'
_computing_publication_material 'CrystalStructure 4.2.4 (Rigaku, 2016)'
_computing_structure_refinement 'SHELXL Version 2014/7 (Sheldrick, 2008)'
_computing_structure_solution 'Il Milione (Burla, et al., 2007)'
_diffrn_ambient_temperature 123
_diffrn_detector_area_resol_mean 14.222
_diffrn_measured_fraction_theta_full 0.997
_diffrn_measured_fraction_theta_max 0.995
_diffrn_measurement_device_type 'Rigaku Saturn724'
_diffrn_measurement_method \w
_diffrn_radiation_type 'Mo K\a'
_diffrn_radiation_wavelength 0.71075
_diffrn_reflns_av_R_equivalents 0.1057
_diffrn_reflns_Laue_measured_fraction_full 0.997
_diffrn_reflns_Laue_measured_fraction_max 0.995
_diffrn_reflns_limit_h_max 6
_diffrn_reflns_limit_h_min -6
_diffrn_reflns_limit_k_max 20
_diffrn_reflns_limit_k_min -20
_diffrn_reflns_limit_l_max 30
_diffrn_reflns_limit_l_min -32
_diffrn_reflns_number 19431
_diffrn_reflns_point_group_measured_fraction_full 0.997
_diffrn_reflns_point_group_measured_fraction_max 0.995
_diffrn_reflns_theta_full 25.242
_diffrn_reflns_theta_max 27.337
_diffrn_reflns_theta_min 2.563
_diffrn_standards_number 0
_exptl_absorpt_coefficient_mu 0.325
_exptl_absorpt_correction_T_max 0.997
_exptl_absorpt_correction_T_min 0.761
_exptl_absorpt_correction_type multi-scan
_exptl_absorpt_process_details 'REQAB (Rigaku, 1998)'
_exptl_crystal_colour colorless
_exptl_crystal_density_diffrn 1.442
_exptl_crystal_density_method 'not measured'
_exptl_crystal_description prism
_exptl_crystal_F_000 960.00
_exptl_crystal_size_max 0.150
_exptl_crystal_size_mid 0.020
_exptl_crystal_size_min 0.010
_refine_diff_density_max 0.46
_refine_diff_density_min -0.56
_refine_ls_extinction_method none
_refine_ls_goodness_of_fit_ref 1.134
_refine_ls_hydrogen_treatment constr
_refine_ls_number_parameters 298
_refine_ls_number_reflns 4808
_refine_ls_number_restraints 0
_refine_ls_R_factor_all 0.1521
_refine_ls_R_factor_gt 0.1047
_refine_ls_shift/su_max 0.000
_refine_ls_structure_factor_coef Fsqd
_refine_ls_weighting_details 'w = 1/[\s^2^(Fo^2^)+(0.1295P)^2^+3.7930P] where P=(Fo^2^+2Fc^2^)/3'
_refine_ls_weighting_scheme calc
_refine_ls_wR_factor_gt 0.2499
_refine_ls_wR_factor_ref 0.2921
_reflns_Friedel_coverage 0.000
_reflns_number_gt 3232
_reflns_number_total 4808
_reflns_threshold_expression F^2^>2.0\s(F^2^)
_cod_data_source_file d0cc00251h3.cif
_cod_data_source_block ishi-i1712a
_cod_depositor_comments 'Adding full bibliography for 7126189--7126193.cif.'
_cod_database_code 7126190

loop_
_space_group_symop_id
_space_group_symop_operation_xyz
1 +X,+Y,+Z
2 1/2-X,1/2+Y,1/2-Z
3 -X,-Y,-Z
4 -1/2+X,-1/2-Y,-1/2+Z

loop_
_atom_site_label
_atom_site_type_symbol
_atom_site_fract_x
_atom_site_fract_y
_atom_site_fract_z
_atom_site_U_iso_or_equiv
_atom_site_adp_type
_atom_site_occupancy
_atom_site_site_symmetry_order
_atom_site_calc_flag
_atom_site_refinement_flags_posn
_atom_site_refinement_flags_adp
_atom_site_refinement_flags_occupancy
_atom_site_disorder_assembly
_atom_site_disorder_group
Cl1 Cl 0.6302(3) 0.13437(10) 0.04452(5) 0.0430(4) Uani 1 1 d . . . . .
Cl2 Cl 0.7094(3) 0.06871(10) 0.57285(5) 0.0440(4) Uani 1 1 d . . . . .
N1 N -0.1440(7) 0.3655(3) 0.31149(15) 0.0280(9) Uani 1 1 d . . . . .
N2 N 0.1300(7) 0.2875(3) 0.26362(16) 0.0305(9) Uani 1 1 d . . . . .
N3 N 0.1304(7) 0.2718(3) 0.35963(15) 0.0281(9) Uani 1 1 d . . . . .
C1 C 0.3213(8) 0.2329(3) 0.26328(18) 0.0272(10) Uani 1 1 d . . . . .
C2 C 0.4060(8) 0.2098(3) 0.20927(18) 0.0275(10) Uani 1 1 d . . . . .
C3 C 0.6904(10) 0.1413(4) 0.1537(2) 0.0369(12) Uani 1 1 d . . . . .
H3 H 0.8385 0.1104 0.1505 0.044 Uiso 1 1 calc R U . . .
C4 C 0.4197(9) 0.1804(3) 0.41189(18) 0.0294(11) Uani 1 1 d . . . . .
C5 C 0.3231(9) 0.2178(3) 0.35953(18) 0.0278(10) Uani 1 1 d . . . . .
C6 C -0.2851(9) 0.3878(3) 0.35589(18) 0.0280(10) Uani 1 1 d . . . . .
C7 C -0.4812(9) 0.4417(3) 0.33645(19) 0.0292(11) Uani 1 1 d . . . . .
C8 C -0.6171(9) 0.4528(3) 0.4257(2) 0.0341(12) Uani 1 1 d . . . . .
H8 H -0.7296 0.4734 0.4499 0.041 Uiso 1 1 calc R U . . .
C9 C -0.4591(8) 0.4561(3) 0.27973(19) 0.0281(10) Uani 1 1 d . . . . .
C10 C 0.5933(10) 0.1104(4) 0.5108(2) 0.0361(12) Uani 1 1 d . . . . .
C11 C -0.1770(9) 0.4150(3) 0.21228(19) 0.0330(11) Uani 1 1 d . . . . .
H11 H -0.0375 0.3848 0.2018 0.040 Uiso 1 1 calc R U . . .
C12 C -0.5964(9) 0.5065(3) 0.2420(2) 0.0337(11) Uani 1 1 d . . . . .
H12 H -0.7358 0.5372 0.2520 0.040 Uiso 1 1 calc R U . . .
C13 C 0.3776(10) 0.1575(4) 0.5070(2) 0.0412(13) Uani 1 1 d . . . . .
H13 H 0.2895 0.1666 0.5379 0.049 Uiso 1 1 calc R U . . .
C14 C 0.0498(8) 0.3053(3) 0.31190(19) 0.0286(10) Uani 1 1 d . . . . .
C15 C 0.6197(9) 0.1629(4) 0.2040(2) 0.0373(12) Uani 1 1 d . . . . .
H15 H 0.7181 0.1456 0.2352 0.045 Uiso 1 1 calc R U . . .
C16 C 0.5449(10) 0.1647(3) 0.10797(19) 0.0339(12) Uani 1 1 d . . . . .
C17 C -0.3150(9) 0.4657(3) 0.1761(2) 0.0352(12) Uani 1 1 d . . . . .
H17 H -0.2656 0.4704 0.1406 0.042 Uiso 1 1 calc R U . . .
C18 C -0.2493(8) 0.4096(3) 0.26461(19) 0.0285(10) Uani 1 1 d . . . . .
C19 C -0.5248(9) 0.5106(3) 0.1897(2) 0.0352(12) Uani 1 1 d . . . . .
H19 H -0.6171 0.5434 0.1635 0.042 Uiso 1 1 calc R U . . .
C20 C 0.4275(9) 0.1971(3) 0.31118(19) 0.0313(11) Uani 1 1 d . . . . .
H20 H 0.5652 0.1601 0.3110 0.038 Uiso 1 1 calc R U . . .
C21 C -0.6484(9) 0.4740(3) 0.3718(2) 0.0323(11) Uani 1 1 d . . . . .
H21 H -0.7804 0.5097 0.3588 0.039 Uiso 1 1 calc R U . . .
C22 C -0.2496(9) 0.3682(3) 0.41056(19) 0.0301(11) Uani 1 1 d . . . . .
H22 H -0.1155 0.3338 0.4241 0.036 Uiso 1 1 calc R U . . .
C23 C 0.2908(10) 0.1913(4) 0.4580(2) 0.0383(13) Uani 1 1 d . . . . .
H23 H 0.1409 0.2225 0.4556 0.046 Uiso 1 1 calc R U . . .
C24 C 0.7295(11) 0.0990(4) 0.4663(2) 0.0410(13) Uani 1 1 d . . . . .
H24 H 0.8798 0.0681 0.4692 0.049 Uiso 1 1 calc R U . . .
C25 C -0.4184(10) 0.4009(3) 0.44452(19) 0.0343(12) Uani 1 1 d . . . . .
H25 H -0.3985 0.3877 0.4817 0.041 Uiso 1 1 calc R U . . .
C26 C 0.6398(9) 0.1345(4) 0.4167(2) 0.0383(13) Uani 1 1 d . . . . .
H26 H 0.7309 0.1270 0.3861 0.046 Uiso 1 1 calc R U . . .
C27 C 0.2624(10) 0.2337(4) 0.1626(2) 0.0377(13) Uani 1 1 d . . . . .
H27 H 0.1164 0.2657 0.1657 0.045 Uiso 1 1 calc R U . . .
C28 C 0.3285(11) 0.2116(4) 0.1117(2) 0.0431(14) Uani 1 1 d . . . . .
H28 H 0.2294 0.2279 0.0803 0.052 Uiso 1 1 calc R U . . .

loop_
_atom_site_aniso_label
_atom_site_aniso_U_11
_atom_site_aniso_U_22
_atom_site_aniso_U_33
_atom_site_aniso_U_23
_atom_site_aniso_U_13
_atom_site_aniso_U_12
Cl1 0.0525(8) 0.0552(10) 0.0227(6) -0.0011(6) 0.0122(5) 0.0082(6)
Cl2 0.0536(9) 0.0531(9) 0.0243(7) 0.0064(6) -0.0041(5) 0.0022(6)
N1 0.029(2) 0.034(2) 0.022(2) 0.0011(18) 0.0065(15) 0.0005(16)
N2 0.031(2) 0.039(3) 0.022(2) 0.0033(19) 0.0046(15) -0.0005(17)
N3 0.027(2) 0.034(2) 0.023(2) -0.0012(18) 0.0019(15) -0.0038(17)
C1 0.028(2) 0.029(3) 0.024(2) 0.003(2) 0.0023(17) -0.0035(19)
C2 0.026(2) 0.036(3) 0.021(2) 0.003(2) 0.0037(17) 0.0003(19)
C3 0.037(3) 0.044(3) 0.031(3) 0.001(2) 0.009(2) 0.012(2)
C4 0.035(3) 0.036(3) 0.017(2) 0.004(2) -0.0021(18) -0.006(2)
C5 0.031(2) 0.032(3) 0.021(2) 0.002(2) 0.0022(18) -0.0027(19)
C6 0.034(3) 0.027(3) 0.024(2) -0.008(2) 0.0070(19) -0.0053(19)
C7 0.033(3) 0.028(3) 0.027(2) 0.004(2) 0.0060(19) -0.0034(19)
C8 0.036(3) 0.037(3) 0.032(3) -0.004(2) 0.016(2) -0.002(2)
C9 0.026(2) 0.033(3) 0.025(2) -0.006(2) 0.0012(17) -0.0043(19)
C10 0.042(3) 0.042(3) 0.023(2) 0.001(2) -0.003(2) -0.005(2)
C11 0.034(3) 0.041(3) 0.024(2) -0.002(2) 0.0014(19) 0.002(2)
C12 0.035(3) 0.032(3) 0.033(3) -0.009(2) -0.004(2) 0.002(2)
C13 0.044(3) 0.055(4) 0.024(3) -0.001(3) 0.002(2) 0.001(3)
C14 0.025(2) 0.032(3) 0.029(2) 0.001(2) 0.0037(18) -0.0027(19)
C15 0.032(3) 0.052(3) 0.028(3) 0.001(2) 0.003(2) 0.002(2)
C16 0.040(3) 0.041(3) 0.022(2) 0.002(2) 0.009(2) -0.002(2)
C17 0.034(3) 0.045(3) 0.027(3) 0.005(2) 0.0033(19) 0.001(2)
C18 0.025(2) 0.033(3) 0.027(2) -0.003(2) 0.0012(18) -0.0023(19)
C19 0.034(3) 0.042(3) 0.029(3) 0.004(2) -0.004(2) 0.007(2)
C20 0.031(3) 0.033(3) 0.029(3) 0.000(2) 0.0006(19) 0.003(2)
C21 0.035(3) 0.030(3) 0.033(3) -0.007(2) 0.006(2) -0.003(2)
C22 0.030(2) 0.036(3) 0.024(2) -0.003(2) 0.0029(18) -0.002(2)
C23 0.036(3) 0.053(4) 0.025(3) 0.000(3) 0.002(2) 0.006(2)
C24 0.044(3) 0.047(3) 0.032(3) 0.011(3) 0.000(2) 0.005(3)
C25 0.045(3) 0.039(3) 0.020(2) -0.008(2) 0.006(2) -0.003(2)
C26 0.035(3) 0.052(4) 0.028(3) 0.001(3) 0.005(2) 0.003(2)
C27 0.037(3) 0.051(3) 0.026(3) 0.004(2) 0.007(2) 0.013(2)
C28 0.044(3) 0.057(4) 0.029(3) 0.007(3) 0.002(2) 0.013(3)

loop_
_atom_type_symbol
_atom_type_description
_atom_type_scat_dispersion_real
_atom_type_scat_dispersion_imag
_atom_type_scat_source
C C 0.0033 0.0016
;
International Tables for Crystallography
(Vol. C, Tables 4.2.6.8 and 6.1.1.4)
;
H H 0.0000 0.0000
;
International Tables for Crystallography
(Vol. C, Table 6.1.1.4)
;
N N 0.0061 0.0033
;
International Tables for Crystallography
(Vol. C, Tables 4.2.6.8 and 6.1.1.4)
;
Cl Cl 0.1484 0.1585
;
International Tables for Crystallography
(Vol. C, Tables 4.2.6.8 and 6.1.1.4)
;

loop_
_geom_angle_atom_site_label_1
_geom_angle_atom_site_label_2
_geom_angle_atom_site_label_3
_geom_angle
_geom_angle_site_symmetry_1
_geom_angle_site_symmetry_3
_geom_angle_publ_flag
C14 N1 C6 126.6(4) . . ?
C14 N1 C18 125.3(4) . . ?
C6 N1 C18 107.8(4) . . ?
C14 N2 C1 116.2(4) . . ?
C14 N3 C5 116.5(4) . . ?
N2 C1 C20 121.1(4) . . ?
N2 C1 C2 116.7(4) . . ?
C20 C1 C2 122.1(4) . . ?
C15 C2 C27 118.5(4) . . ?
C15 C2 C1 122.0(4) . . ?
C27 C2 C1 119.5(4) . . ?
C15 C3 C16 120.0(5) . . ?
C15 C3 H3 120.0 . . ?
C16 C3 H3 120.0 . . ?
C26 C4 C23 118.0(4) . . ?
C26 C4 C5 121.5(4) . . ?
C23 C4 C5 120.4(5) . . ?
N3 C5 C20 120.7(4) . . ?
N3 C5 C4 118.0(4) . . ?
C20 C5 C4 121.3(4) . . ?
C22 C6 C7 120.7(4) . . ?
C22 C6 N1 131.0(5) . . ?
C7 C6 N1 108.2(4) . . ?
C21 C7 C6 120.4(4) . . ?
C21 C7 C9 131.3(5) . . ?
C6 C7 C9 108.2(4) . . ?
C21 C8 C25 120.0(4) . . ?
C21 C8 H8 120.0 . . ?
C25 C8 H8 120.0 . . ?
C12 C9 C18 120.5(4) . . ?
C12 C9 C7 131.8(5) . . ?
C18 C9 C7 107.7(4) . . ?
C13 C10 C24 120.8(5) . . ?
C13 C10 Cl2 120.4(4) . . ?
C24 C10 Cl2 118.7(4) . . ?
C17 C11 C18 118.0(5) . . ?
C17 C11 H11 121.0 . . ?
C18 C11 H11 121.0 . . ?
C19 C12 C9 119.0(5) . . ?
C19 C12 H12 120.5 . . ?
C9 C12 H12 120.5 . . ?
C23 C13 C10 119.8(5) . . ?
C23 C13 H13 120.1 . . ?
C10 C13 H13 120.1 . . ?
N2 C14 N3 127.3(5) . . ?
N2 C14 N1 115.2(4) . . ?
N3 C14 N1 117.5(4) . . ?
C3 C15 C2 120.6(5) . . ?
C3 C15 H15 119.7 . . ?
C2 C15 H15 119.7 . . ?
C3 C16 C28 121.0(5) . . ?
C3 C16 Cl1 119.8(4) . . ?
C28 C16 Cl1 119.2(4) . . ?
C11 C17 C19 122.9(5) . . ?
C11 C17 H17 118.6 . . ?
C19 C17 H17 118.6 . . ?
C11 C18 C9 120.1(5) . . ?
C11 C18 N1 131.9(4) . . ?
C9 C18 N1 108.0(4) . . ?
C12 C19 C17 119.5(5) . . ?
C12 C19 H19 120.3 . . ?
C17 C19 H19 120.3 . . ?
C1 C20 C5 117.9(5) . . ?
C1 C20 H20 121.0 . . ?
C5 C20 H20 121.0 . . ?
C8 C21 C7 118.9(5) . . ?
C8 C21 H21 120.5 . . ?
C7 C21 H21 120.5 . . ?
C25 C22 C6 117.6(5) . . ?
C25 C22 H22 121.2 . . ?
C6 C22 H22 121.2 . . ?
C13 C23 C4 121.4(5) . . ?
C13 C23 H23 119.3 . . ?
C4 C23 H23 119.3 . . ?
C10 C24 C26 118.7(5) . . ?
C10 C24 H24 120.7 . . ?
C26 C24 H24 120.7 . . ?
C22 C25 C8 122.4(5) . . ?
C22 C25 H25 118.8 . . ?
C8 C25 H25 118.8 . . ?
C4 C26 C24 121.2(5) . . ?
C4 C26 H26 119.4 . . ?
C24 C26 H26 119.4 . . ?
C28 C27 C2 121.8(5) . . ?
C28 C27 H27 119.1 . . ?
C2 C27 H27 119.1 . . ?
C27 C28 C16 118.1(5) . . ?
C27 C28 H28 121.0 . . ?
C16 C28 H28 121.0 . . ?

loop_
_geom_bond_atom_site_label_1
_geom_bond_atom_site_label_2
_geom_bond_distance
_geom_bond_site_symmetry_2
_geom_bond_publ_flag
Cl1 C16 1.754(5) . ?
Cl2 C10 1.758(5) . ?
N1 C14 1.421(6) . ?
N1 C6 1.440(6) . ?
N1 C18 1.444(6) . ?
N2 C14 1.344(6) . ?
N2 C1 1.353(6) . ?
N3 C14 1.348(6) . ?
N3 C5 1.352(6) . ?
C1 C20 1.408(7) . ?
C1 C2 1.505(6) . ?
C2 C15 1.393(7) . ?
C2 C27 1.404(7) . ?
C3 C15 1.387(7) . ?
C3 C16 1.388(7) . ?
C3 H3 0.9500 . ?
C4 C26 1.395(7) . ?
C4 C23 1.405(7) . ?
C4 C5 1.495(6) . ?
C5 C20 1.413(7) . ?
C6 C22 1.400(7) . ?
C6 C7 1.421(7) . ?
C7 C21 1.411(7) . ?
C7 C9 1.451(7) . ?
C8 C21 1.387(7) . ?
C8 C25 1.409(7) . ?
C8 H8 0.9500 . ?
C9 C12 1.405(7) . ?
C9 C18 1.432(7) . ?
C10 C13 1.386(8) . ?
C10 C24 1.394(7) . ?
C11 C17 1.386(7) . ?
C11 C18 1.397(7) . ?
C11 H11 0.9500 . ?
C12 C19 1.394(7) . ?
C12 H12 0.9500 . ?
C13 C23 1.385(7) . ?
C13 H13 0.9500 . ?
C15 H15 0.9500 . ?
C16 C28 1.398(7) . ?
C17 C19 1.407(7) . ?
C17 H17 0.9500 . ?
C19 H19 0.9500 . ?
C20 H20 0.9500 . ?
C21 H21 0.9500 . ?
C22 C25 1.396(7) . ?
C22 H22 0.9500 . ?
C23 H23 0.9500 . ?
C24 C26 1.412(7) . ?
C24 H24 0.9500 . ?
C25 H25 0.9500 . ?
C26 H26 0.9500 . ?
C27 C28 1.393(7) . ?
C27 H27 0.9500 . ?
C28 H28 0.9500 . ?

loop_
_geom_torsion_atom_site_label_1
_geom_torsion_atom_site_label_2
_geom_torsion_atom_site_label_3
_geom_torsion_atom_site_label_4
_geom_torsion
_geom_torsion_site_symmetry_1
_geom_torsion_site_symmetry_2
_geom_torsion_site_symmetry_3
_geom_torsion_site_symmetry_4
_geom_torsion_publ_flag
C14 N2 C1 C20 0.2(7) . . . . ?
C14 N2 C1 C2 177.6(4) . . . . ?
N2 C1 C2 C15 171.7(5) . . . . ?
C20 C1 C2 C15 -10.9(8) . . . . ?
N2 C1 C2 C27 -10.4(7) . . . . ?
C20 C1 C2 C27 167.0(5) . . . . ?
C14 N3 C5 C20 -1.4(7) . . . . ?
C14 N3 C5 C4 179.1(4) . . . . ?
C26 C4 C5 N3 -170.1(5) . . . . ?
C23 C4 C5 N3 9.3(7) . . . . ?
C26 C4 C5 C20 10.4(8) . . . . ?
C23 C4 C5 C20 -170.1(5) . . . . ?
C14 N1 C6 C22 11.0(8) . . . . ?
C18 N1 C6 C22 -174.3(5) . . . . ?
C14 N1 C6 C7 -172.1(4) . . . . ?
C18 N1 C6 C7 2.5(5) . . . . ?
C22 C6 C7 C21 -2.1(7) . . . . ?
N1 C6 C7 C21 -179.4(4) . . . . ?
C22 C6 C7 C9 175.2(4) . . . . ?
N1 C6 C7 C9 -2.0(5) . . . . ?
C21 C7 C9 C12 -0.1(9) . . . . ?
C6 C7 C9 C12 -177.0(5) . . . . ?
C21 C7 C9 C18 177.7(5) . . . . ?
C6 C7 C9 C18 0.8(5) . . . . ?
C18 C9 C12 C19 -0.2(7) . . . . ?
C7 C9 C12 C19 177.4(5) . . . . ?
C24 C10 C13 C23 2.4(9) . . . . ?
Cl2 C10 C13 C23 178.8(4) . . . . ?
C1 N2 C14 N3 -3.5(7) . . . . ?
C1 N2 C14 N1 177.4(4) . . . . ?
C5 N3 C14 N2 4.1(7) . . . . ?
C5 N3 C14 N1 -176.8(4) . . . . ?
C6 N1 C14 N2 171.3(4) . . . . ?
C18 N1 C14 N2 -2.5(7) . . . . ?
C6 N1 C14 N3 -7.9(7) . . . . ?
C18 N1 C14 N3 178.3(4) . . . . ?
C16 C3 C15 C2 -1.4(9) . . . . ?
C27 C2 C15 C3 0.8(8) . . . . ?
C1 C2 C15 C3 178.7(5) . . . . ?
C15 C3 C16 C28 1.2(9) . . . . ?
C15 C3 C16 Cl1 -178.0(4) . . . . ?
C18 C11 C17 C19 -0.9(8) . . . . ?
C17 C11 C18 C9 -0.5(7) . . . . ?
C17 C11 C18 N1 -177.8(5) . . . . ?
C12 C9 C18 C11 1.0(7) . . . . ?
C7 C9 C18 C11 -177.1(5) . . . . ?
C12 C9 C18 N1 178.9(4) . . . . ?
C7 C9 C18 N1 0.8(5) . . . . ?
C14 N1 C18 C11 -9.8(8) . . . . ?
C6 N1 C18 C11 175.5(5) . . . . ?
C14 N1 C18 C9 172.7(4) . . . . ?
C6 N1 C18 C9 -2.1(5) . . . . ?
C9 C12 C19 C17 -1.2(8) . . . . ?
C11 C17 C19 C12 1.8(8) . . . . ?
N2 C1 C20 C5 2.0(7) . . . . ?
C2 C1 C20 C5 -175.3(4) . . . . ?
N3 C5 C20 C1 -1.3(7) . . . . ?
C4 C5 C20 C1 178.0(4) . . . . ?
C25 C8 C21 C7 1.0(7) . . . . ?
C6 C7 C21 C8 0.5(7) . . . . ?
C9 C7 C21 C8 -176.2(5) . . . . ?
C7 C6 C22 C25 2.2(7) . . . . ?
N1 C6 C22 C25 178.8(5) . . . . ?
C10 C13 C23 C4 -1.3(9) . . . . ?
C26 C4 C23 C13 -0.2(8) . . . . ?
C5 C4 C23 C13 -179.7(5) . . . . ?
C13 C10 C24 C26 -1.8(9) . . . . ?
Cl2 C10 C24 C26 -178.3(4) . . . . ?
C6 C22 C25 C8 -0.8(7) . . . . ?
C21 C8 C25 C22 -0.8(8) . . . . ?
C23 C4 C26 C24 0.8(8) . . . . ?
C5 C4 C26 C24 -179.8(5) . . . . ?
C10 C24 C26 C4 0.2(9) . . . . ?
C15 C2 C27 C28 0.1(9) . . . . ?
C1 C2 C27 C28 -177.9(5) . . . . ?
C2 C27 C28 C16 -0.3(9) . . . . ?
C3 C16 C28 C27 -0.3(9) . . . . ?
Cl1 C16 C28 C27 178.9(4) . . . . ?
